data_4065177
loop_
_publ_author_name
'Zlatogorsky, Sergey'
'Muryn, Christopher A.'
'Tuna, Floriana'
'Evans, David J.'
'Ingleson, Michael J.'

_publ_section_title
;
 Synthesis, Structures, and Reactivity of Chelating
 Bis-N-Heterocyclic-Carbene Complexes of Iron(II)
;
_journal_issue 18
_journal_name_full Organometallics
_journal_page_first 4974
_journal_paper_doi 10.1021/om200605b
_journal_volume 30
_journal_year 2011
_chemical_formula_moiety 'C41 H51.50 Fe I2 N10.50'
_chemical_formula_sum 'C41 H51.5 Fe I2 N10.5'
_chemical_formula_weight 1001.08
_chemical_name_systematic
; 
 ? 
;
_space_group_IT_number 64
_symmetry_cell_setting orthorhombic
_symmetry_space_group_name_Hall '-C 2ac 2'
_symmetry_space_group_name_H-M 'C m c a'
_atom_sites_solution_hydrogens geom
_atom_sites_solution_primary direct
_atom_sites_solution_secondary difmap
_audit_creation_method SHELXL-97
_cell_angle_alpha 90.00
_cell_angle_beta 90.00
_cell_angle_gamma 90.00
_cell_formula_units_Z 8
_cell_length_a 21.0099(10)
_cell_length_b 25.8677(16)
_cell_length_c 17.7139(9)
_cell_measurement_reflns_used 6538
_cell_measurement_temperature 100(2)
_cell_measurement_theta_max 28.4868
_cell_measurement_theta_min 2.8990
_cell_volume 9627.1(9)
_computing_cell_refinement
;
CrysAlis RED, Oxford Diffraction Ltd.,
Version 1.171.34.44 (release 25-10-2010 CrysAlis171 .NET)
(compiled Oct 25 2010,18:11:34)
;
_computing_data_collection
;
CrysAlis CCD, Oxford Diffraction Ltd.,
Version 1.171.34.44 (release 25-10-2010 CrysAlis171 .NET)
(compiled Oct 25 2010,18:11:34)
;
_computing_data_reduction
;
CrysAlis RED, Oxford Diffraction Ltd.,
Version 1.171.34.44 (release 25-10-2010 CrysAlis171 .NET)
(compiled Oct 25 2010,18:11:34)
;
_computing_molecular_graphics 'SHELXL-97 (Sheldrick, 1997)'
_computing_publication_material 'SHELXL-97 (Sheldrick, 1997)'
_computing_structure_refinement 'SHELXL-97 (Sheldrick, 1997)'
_computing_structure_solution 'SHELXS-97 (Sheldrick, 1990)'
_diffrn_ambient_temperature 100(2)
_diffrn_detector_area_resol_mean 8.3367
_diffrn_measured_fraction_theta_full 0.997
_diffrn_measured_fraction_theta_max 0.997
_diffrn_measurement_device_type 'Oxford Diffraction XCalibur 2'
_diffrn_measurement_method 'phi and omega'
_diffrn_radiation_monochromator graphite
_diffrn_radiation_source 'Enhance (Mo) X-ray Source'
_diffrn_radiation_type MoK\a
_diffrn_radiation_wavelength 0.71073
_diffrn_reflns_av_R_equivalents 0.0794
_diffrn_reflns_av_sigmaI/netI 0.0867
_diffrn_reflns_limit_h_max 24
_diffrn_reflns_limit_h_min -18
_diffrn_reflns_limit_k_max 28
_diffrn_reflns_limit_k_min -30
_diffrn_reflns_limit_l_max 17
_diffrn_reflns_limit_l_min -21
_diffrn_reflns_number 15500
_diffrn_reflns_theta_full 25.04
_diffrn_reflns_theta_max 25.04
_diffrn_reflns_theta_min 3.01
_exptl_absorpt_coefficient_mu 1.634
_exptl_absorpt_correction_T_max 0.8873
_exptl_absorpt_correction_T_min 0.7359
_exptl_absorpt_correction_type multi-scan
_exptl_absorpt_process_details
;
CrysAlis RED, Oxford Diffraction Ltd.,
Version 1.171.34.44 (release 25-10-2010 CrysAlis171 .NET)
(compiled Oct 25 2010,18:11:34)
Empirical absorption correction using spherical harmonics,
 implemented in SCALE3 ABSPACK scaling algorithm.
;
_exptl_crystal_colour yellow
_exptl_crystal_density_diffrn 1.381
_exptl_crystal_density_method 'not measured'
_exptl_crystal_description block
_exptl_crystal_F_000 4024
_exptl_crystal_size_max 0.20
_exptl_crystal_size_mid 0.10
_exptl_crystal_size_min 0.08
_refine_diff_density_max 1.464
_refine_diff_density_min -1.013
_refine_diff_density_rms 0.114
_refine_ls_extinction_method none
_refine_ls_goodness_of_fit_ref 0.895
_refine_ls_hydrogen_treatment constr
_refine_ls_matrix_type full
_refine_ls_number_parameters 470
_refine_ls_number_reflns 4379
_refine_ls_number_restraints 128
_refine_ls_restrained_S_all 0.885
_refine_ls_R_factor_all 0.1031
_refine_ls_R_factor_gt 0.0458
_refine_ls_shift/su_max 0.001
_refine_ls_shift/su_mean 0.000
_refine_ls_structure_factor_coef Fsqd
_refine_ls_weighting_details 'calc w=1/[\s^2^(Fo^2^)+(0.0622P)^2^+0.0000P] where P=(Fo^2^+2Fc^2^)/3'
_refine_ls_weighting_scheme calc
_refine_ls_wR_factor_gt 0.1063
_refine_ls_wR_factor_ref 0.1210
_reflns_number_gt 2216
_reflns_number_total 4379
_reflns_threshold_expression >2sigma(I)
_cod_data_source_file om200605b_si_001.cif
_cod_data_source_block e:\ingleson\omji42
_cod_depositor_comments 'Adding full bibliography for 4065173--4065179.cif.'
_cod_original_sg_symbol_H-M Cmca
_cod_original_formula_sum 'C41 H51.50 Fe I2 N10.50'
_cod_database_code 4065177

loop_
_symmetry_equiv_pos_as_xyz
'x, y, z'
'-x, -y+1/2, z+1/2'
'x, -y, -z'
'-x, y+1/2, -z+1/2'
'x+1/2, y+1/2, z'
'-x+1/2, -y+1, z+1/2'
'x+1/2, -y+1/2, -z'
'-x+1/2, y+1, -z+1/2'
'-x, -y, -z'
'x, y-1/2, -z-1/2'
'-x, y, z'
'x, -y-1/2, z-1/2'
'-x+1/2, -y+1/2, -z'
'x+1/2, y, -z-1/2'
'-x+1/2, y+1/2, z'
'x+1/2, -y, z-1/2'

loop_
_atom_site_label
_atom_site_type_symbol
_atom_site_fract_x
_atom_site_fract_y
_atom_site_fract_z
_atom_site_U_iso_or_equiv
_atom_site_adp_type
_atom_site_occupancy
_atom_site_symmetry_multiplicity
_atom_site_calc_flag
_atom_site_refinement_flags
_atom_site_disorder_assembly
_atom_site_disorder_group
C31 C 0.4359(5) 0.9334(4) 0.7027(7) 0.028(3) Uani 0.432(4) 1 d PU A 1
N2 N 0.4315(4) 0.9808(3) 0.7365(6) 0.025(2) Uani 0.432(4) 1 d PU A 1
C1 C 0.3824(7) 1.0082(6) 0.7075(9) 0.044(3) Uani 0.432(4) 1 d PU A 1
H1 H 0.3678 1.0412 0.7237 0.053 Uiso 0.432(4) 1 calc PR A 1
C2 C 0.3584(8) 0.9795(6) 0.6512(10) 0.042(3) Uani 0.432(4) 1 d PU A 1
H2 H 0.3244 0.9887 0.6186 0.051 Uiso 0.432(4) 1 calc PR A 1
N1 N 0.3926(15) 0.9339(10) 0.650(2) 0.038(4) Uani 0.432(4) 1 d PU A 1
C4 C 0.3817(10) 0.8898(9) 0.5980(13) 0.046(4) Uani 0.432(4) 1 d PU A 1
H4 H 0.4127 0.8616 0.6101 0.055 Uiso 0.432(4) 1 calc PR A 1
C5 C 0.3905(9) 0.9059(7) 0.5173(9) 0.060(4) Uani 0.432(4) 1 d PU A 1
H5A H 0.3618 0.9347 0.5059 0.091 Uiso 0.432(4) 1 calc PR A 1
H5B H 0.3807 0.8767 0.4840 0.091 Uiso 0.432(4) 1 calc PR A 1
H5C H 0.4346 0.9168 0.5094 0.091 Uiso 0.432(4) 1 calc PR A 1
C6 C 0.3131(7) 0.8700(5) 0.6137(10) 0.057(4) Uani 0.432(4) 1 d PU A 1
H6A H 0.3080 0.8634 0.6679 0.086 Uiso 0.432(4) 1 calc PR A 1
H6B H 0.3057 0.8380 0.5856 0.086 Uiso 0.432(4) 1 calc PR A 1
H6C H 0.2823 0.8962 0.5976 0.086 Uiso 0.432(4) 1 calc PR A 1
C57 C 0.4373(5) 0.8263(4) 0.7551(8) 0.030(3) Uani 0.432(4) 1 d PU A 1
N4 N 0.4308(5) 0.7797(3) 0.7198(7) 0.035(3) Uani 0.432(4) 1 d PU A 1
C7 C 0.3836(6) 0.7496(6) 0.7520(10) 0.043(3) Uani 0.432(4) 1 d PU A 1
H7 H 0.3707 0.7159 0.7374 0.052 Uiso 0.432(4) 1 calc PR A 1
C8 C 0.3607(9) 0.7774(7) 0.8067(13) 0.042(4) Uani 0.432(4) 1 d PU A 1
H8 H 0.3269 0.7678 0.8395 0.050 Uiso 0.432(4) 1 calc PR A 1
N57 N 0.3941(18) 0.8236(11) 0.8087(17) 0.041(4) Uani 0.432(4) 1 d PU A 1
C10 C 0.3808(9) 0.8682(9) 0.8612(9) 0.046(5) Uani 0.432(4) 1 d P A 1
H10 H 0.4113 0.8963 0.8471 0.056 Uiso 0.432(4) 1 calc PR A 1
C11 C 0.3913(10) 0.8573(9) 0.9430(10) 0.065(5) Uani 0.432(4) 1 d P A 1
H11A H 0.3639 0.8286 0.9588 0.098 Uiso 0.432(4) 1 calc PR A 1
H11B H 0.3809 0.8882 0.9726 0.098 Uiso 0.432(4) 1 calc PR A 1
H11C H 0.4360 0.8481 0.9513 0.098 Uiso 0.432(4) 1 calc PR A 1
C12 C 0.3144(7) 0.8897(6) 0.8485(10) 0.068(5) Uani 0.432(4) 1 d P A 1
H12A H 0.3078 0.8956 0.7944 0.103 Uiso 0.432(4) 1 calc PR A 1
H12B H 0.3099 0.9225 0.8758 0.103 Uiso 0.432(4) 1 calc PR A 1
H12C H 0.2828 0.8650 0.8671 0.103 Uiso 0.432(4) 1 calc PR A 1
C200 C 0.4665(7) 0.7658(6) 0.6553(11) 0.050(5) Uani 0.432(4) 1 d PD . 1
C201 C 0.4338(15) 0.7535(9) 0.5914(13) 0.10(2) Uani 0.432(4) 1 d PD A 1
H20 H 0.3889 0.7577 0.5894 0.116 Uiso 0.432(4) 1 calc PR A 1
C202 C 0.4663(12) 0.7350(13) 0.5305(15) 0.132(13) Uani 0.432(4) 1 d PD . 1
H20A H 0.4437 0.7221 0.4880 0.159 Uiso 0.432(4) 1 calc PR A 1
C100 C 0.4669(5) 0.9956(4) 0.8016(7) 0.030(3) Uani 0.432(4) 1 d P . 1
C101 C 0.4363(19) 1.0120(17) 0.865(3) 0.051(10) Uani 0.432(4) 1 d P A 1
H10A H 0.3912 1.0100 0.8670 0.061 Uiso 0.432(4) 1 calc PR A 1
C102 C 0.4664(14) 1.0303(13) 0.9251(16) 0.087(10) Uani 0.432(4) 1 d P . 1
H10B H 0.4433 1.0432 0.9671 0.104 Uiso 0.432(4) 1 calc PR A 1
C110 C 0.4672(4) 0.9522(4) 0.8802(7) 0.042(3) Uani 0.568(4) 1 d P . 2
C111 C 0.4336(19) 0.9980(12) 0.886(2) 0.046(7) Uani 0.568(4) 1 d P A 2
H11 H 0.3884 0.9977 0.8838 0.055 Uiso 0.568(4) 1 calc PR A 2
C112 C 0.4666(11) 1.0456(9) 0.8946(12) 0.048(6) Uani 0.568(4) 1 d P . 2
H11D H 0.4438 1.0771 0.9004 0.058 Uiso 0.568(4) 1 calc PR A 2
C151 C 0.4360(5) 0.8814(4) 0.6557(7) 0.042(2) Uani 0.568(4) 1 d PU A 2
N6 N 0.4297(4) 0.8466(3) 0.5978(6) 0.050(2) Uani 0.568(4) 1 d PU A 2
C13 C 0.3812(6) 0.8611(4) 0.5494(10) 0.060(4) Uani 0.568(4) 1 d P A 2
H13 H 0.3674 0.8439 0.5050 0.073 Uiso 0.568(4) 1 calc PR A 2
C14 C 0.3587(6) 0.9037(5) 0.5785(10) 0.046(4) Uani 0.568(4) 1 d P A 2
H14 H 0.3237 0.9225 0.5585 0.055 Uiso 0.568(4) 1 calc PR A 2
N5 N 0.3926(10) 0.9178(5) 0.6422(13) 0.037(4) Uani 0.568(4) 1 d P A 2
C16 C 0.3843(7) 0.9633(5) 0.6900(9) 0.050(3) Uani 0.568(4) 1 d P A 2
H16 H 0.4177 0.9631 0.7302 0.061 Uiso 0.568(4) 1 calc PR A 2
C17 C 0.3924(6) 1.0118(4) 0.6415(9) 0.067(4) Uani 0.568(4) 1 d P A 2
H17A H 0.4356 1.0127 0.6206 0.100 Uiso 0.568(4) 1 calc PR A 2
H17B H 0.3853 1.0426 0.6726 0.100 Uiso 0.568(4) 1 calc PR A 2
H17C H 0.3614 1.0112 0.6001 0.100 Uiso 0.568(4) 1 calc PR A 2
C18 C 0.3199(5) 0.9636(4) 0.7265(7) 0.054(3) Uani 0.568(4) 1 d P A 2
H18A H 0.2871 0.9675 0.6876 0.081 Uiso 0.568(4) 1 calc PR A 2
H18B H 0.3172 0.9926 0.7620 0.081 Uiso 0.568(4) 1 calc PR A 2
H18C H 0.3133 0.9311 0.7537 0.081 Uiso 0.568(4) 1 calc PR A 2
C60 C 0.4370(4) 0.8714(3) 0.8182(7) 0.040(2) Uani 0.568(4) 1 d PU A 2
N8 N 0.4316(4) 0.9054(3) 0.8747(6) 0.042(2) Uani 0.568(4) 1 d PU A 2
C19 C 0.3813(5) 0.8925(4) 0.9234(10) 0.047(4) Uani 0.568(4) 1 d P A 2
H19 H 0.3663 0.9119 0.9654 0.057 Uiso 0.568(4) 1 calc PR A 2
C20 C 0.3588(6) 0.8470(5) 0.8981(13) 0.051(4) Uani 0.568(4) 1 d P A 2
H20B H 0.3261 0.8271 0.9209 0.061 Uiso 0.568(4) 1 calc PR A 2
N60 N 0.3925(13) 0.8341(7) 0.8317(13) 0.044(4) Uani 0.568(4) 1 d PU A 2
C22 C 0.3835(7) 0.7888(6) 0.7891(13) 0.069(6) Uani 0.568(4) 1 d P A 2
H22 H 0.4168 0.7880 0.7488 0.082 Uiso 0.568(4) 1 calc PR A 2
C23 C 0.3177(6) 0.7897(4) 0.7501(9) 0.081(5) Uani 0.568(4) 1 d P A 2
H23A H 0.2843 0.7839 0.7877 0.122 Uiso 0.568(4) 1 calc PR A 2
H23B H 0.3159 0.7625 0.7117 0.122 Uiso 0.568(4) 1 calc PR A 2
H23C H 0.3112 0.8234 0.7260 0.122 Uiso 0.568(4) 1 calc PR A 2
C24 C 0.3912(7) 0.7393(4) 0.8378(11) 0.096(7) Uani 0.568(4) 1 d P A 2
H24A H 0.4336 0.7390 0.8609 0.144 Uiso 0.568(4) 1 calc PR A 2
H24B H 0.3862 0.7087 0.8057 0.144 Uiso 0.568(4) 1 calc PR A 2
H24C H 0.3587 0.7389 0.8774 0.144 Uiso 0.568(4) 1 calc PR A 2
C210 C 0.4645(5) 0.7996(4) 0.5909(9) 0.072(5) Uani 0.568(4) 1 d PD . 2
C211 C 0.4348(8) 0.7533(6) 0.5830(14) 0.076(14) Uani 0.568(4) 1 d PD A 2
H211 H 0.3896 0.7524 0.5836 0.091 Uiso 0.568(4) 1 calc PR A 2
C212 C 0.4670(9) 0.7085(5) 0.5743(16) 0.139(13) Uani 0.568(4) 1 d PD . 2
H212 H 0.4444 0.6769 0.5682 0.167 Uiso 0.568(4) 1 calc PR A 2
Fe3 Fe 0.5000 0.87771(4) 0.73332(8) 0.0393(4) Uani 1 2 d S . .
I1 I 0.27696(3) 0.0000 1.0000 0.04701(19) Uani 1 2 d S . .
I2 I 0.2500 0.2500 0.0000 0.04828(19) Uani 1 2 d S . .
N50 N 0.3433(4) 0.1247(2) 0.8016(5) 0.098(3) Uani 1 1 d . . .
C50 C 0.2378(3) 0.1238(2) 0.8773(4) 0.065(2) Uani 1 1 d . . .
H50A H 0.2023 0.1259 0.8414 0.098 Uiso 1 1 calc R . .
H50B H 0.2359 0.1533 0.9120 0.098 Uiso 1 1 calc R . .
H50C H 0.2346 0.0916 0.9060 0.098 Uiso 1 1 calc R . .
C51 C 0.2971(5) 0.1249(3) 0.8367(5) 0.068(2) Uani 1 1 d . . .
N51 N 0.5000 0.8632(6) 0.4210(13) 0.079(4) Uani 0.50 2 d SPU . .
C214 C 0.5000 0.8662(7) 0.2665(14) 0.078(4) Uani 0.50 2 d SPU . .
H21E H 0.4569 0.8581 0.2488 0.094 Uiso 0.25 1 calc PR B -1
H21F H 0.5293 0.8387 0.2506 0.094 Uiso 0.25 1 calc PR B -1
H21G H 0.5138 0.8992 0.2449 0.094 Uiso 0.25 1 calc PR B -1
C213 C 0.5000 0.8697(7) 0.3462(17) 0.079(4) Uani 0.50 2 d SPU . .

loop_
_atom_site_aniso_label
_atom_site_aniso_U_11
_atom_site_aniso_U_22
_atom_site_aniso_U_33
_atom_site_aniso_U_23
_atom_site_aniso_U_13
_atom_site_aniso_U_12
C31 0.011(5) 0.026(5) 0.048(6) 0.001(5) 0.001(5) 0.004(4)
N2 0.012(5) 0.019(4) 0.044(6) -0.004(4) -0.002(5) -0.001(4)
C1 0.030(7) 0.053(8) 0.049(8) -0.004(7) 0.002(6) 0.012(6)
C2 0.029(7) 0.044(7) 0.054(7) -0.005(6) -0.002(6) 0.009(6)
N1 0.021(7) 0.043(8) 0.050(7) -0.006(7) -0.011(6) 0.004(7)
C4 0.030(8) 0.049(8) 0.058(8) -0.014(7) -0.015(7) 0.006(7)
C5 0.046(9) 0.076(11) 0.059(8) -0.016(8) -0.011(8) 0.012(8)
C6 0.043(8) 0.052(8) 0.077(10) -0.024(8) -0.019(8) -0.006(7)
C57 0.008(5) 0.021(4) 0.061(7) 0.006(5) 0.001(5) 0.004(4)
N4 0.019(5) 0.026(5) 0.061(7) -0.001(5) 0.005(5) -0.005(4)
C7 0.024(6) 0.020(6) 0.086(9) 0.010(6) -0.001(8) -0.004(6)
C8 0.021(6) 0.017(7) 0.087(10) 0.011(6) 0.007(7) -0.003(6)
N57 0.024(6) 0.019(8) 0.081(12) 0.002(6) 0.000(9) -0.002(7)
C10 0.051(13) 0.069(13) 0.018(8) -0.010(10) 0.004(8) 0.029(11)
C11 0.069(15) 0.088(15) 0.038(11) 0.000(11) -0.005(10) 0.009(13)
C12 0.040(10) 0.073(11) 0.093(14) -0.026(10) -0.024(10) 0.033(9)
C200 0.031(9) 0.036(9) 0.083(14) -0.011(10) 0.017(9) -0.003(7)
C201 0.08(3) 0.04(3) 0.17(5) -0.01(3) 0.03(3) 0.00(2)
C202 0.070(17) 0.24(3) 0.090(17) -0.13(2) -0.017(14) -0.02(2)
C100 0.018(6) 0.031(7) 0.040(8) 0.007(7) 0.002(5) 0.005(6)
C101 0.008(11) 0.05(2) 0.09(3) -0.027(19) -0.008(16) 0.002(13)
C102 0.043(13) 0.13(3) 0.09(2) -0.08(2) 0.011(16) 0.004(18)
C110 0.018(6) 0.032(6) 0.077(9) 0.021(6) -0.001(6) -0.008(4)
C111 0.039(11) 0.038(16) 0.061(13) 0.020(10) 0.005(9) 0.004(9)
C112 0.051(10) 0.041(8) 0.053(12) 0.032(9) 0.006(8) 0.009(7)
C151 0.018(5) 0.031(5) 0.079(6) 0.000(4) -0.003(5) -0.003(4)
N6 0.017(4) 0.037(5) 0.096(7) -0.014(5) -0.006(5) 0.001(4)
C13 0.036(8) 0.044(7) 0.102(12) -0.034(8) -0.001(8) -0.001(6)
C14 0.020(8) 0.039(8) 0.081(13) -0.016(7) -0.001(8) 0.001(6)
N5 0.019(6) 0.026(8) 0.066(10) -0.011(8) -0.005(6) -0.002(7)
C16 0.048(9) 0.032(7) 0.072(10) -0.001(7) -0.010(8) 0.001(6)
C17 0.036(8) 0.040(8) 0.124(14) 0.008(8) -0.012(9) -0.005(6)
C18 0.035(7) 0.045(6) 0.083(9) -0.015(7) 0.001(7) 0.005(5)
C60 0.008(4) 0.029(4) 0.084(6) 0.014(4) 0.004(5) 0.002(4)
N8 0.012(4) 0.027(4) 0.086(6) 0.010(4) 0.004(5) -0.002(3)
C19 0.017(6) 0.031(6) 0.093(13) 0.031(8) 0.009(7) 0.014(5)
C20 0.028(8) 0.038(7) 0.086(13) 0.015(8) -0.007(9) 0.004(6)
N60 0.020(5) 0.018(8) 0.093(12) 0.010(6) 0.005(9) 0.002(6)
C22 0.033(10) 0.027(9) 0.145(17) 0.029(10) 0.004(10) -0.004(7)
C23 0.043(8) 0.044(7) 0.157(15) -0.023(8) -0.016(10) -0.007(6)
C24 0.074(11) 0.015(6) 0.20(2) -0.001(9) 0.042(12) 0.003(6)
C210 0.046(8) 0.020(6) 0.150(14) -0.027(8) -0.001(9) -0.002(5)
C211 0.010(11) 0.09(3) 0.13(3) -0.077(19) -0.017(14) 0.002(14)
C212 0.053(10) 0.017(7) 0.35(4) -0.028(12) -0.009(17) 0.001(6)
Fe3 0.0226(6) 0.0248(6) 0.0707(9) -0.0015(7) 0.000 0.000
I1 0.0454(4) 0.0422(3) 0.0535(4) -0.0153(4) 0.000 0.000
I2 0.0375(3) 0.0403(3) 0.0670(4) 0.0078(4) 0.0055(4) -0.0001(2)
N50 0.083(5) 0.075(5) 0.135(8) 0.017(5) 0.029(5) 0.009(4)
C50 0.078(6) 0.058(4) 0.061(5) -0.003(5) 0.007(5) 0.002(4)
C51 0.076(6) 0.047(4) 0.079(6) 0.013(4) 0.004(5) 0.001(4)
N51 0.026(5) 0.062(6) 0.151(12) 0.058(9) 0.000 0.000
C214 0.024(5) 0.060(6) 0.151(12) 0.059(9) 0.000 0.000
C213 0.025(5) 0.061(6) 0.151(12) 0.059(9) 0.000 0.000

loop_
_atom_type_symbol
_atom_type_description
_atom_type_scat_dispersion_real
_atom_type_scat_dispersion_imag
_atom_type_scat_source
C C 0.0033 0.0016 'International Tables Vol C Tables 4.2.6.8 and 6.1.1.4'
H H 0.0000 0.0000 'International Tables Vol C Tables 4.2.6.8 and 6.1.1.4'
N N 0.0061 0.0033 'International Tables Vol C Tables 4.2.6.8 and 6.1.1.4'
Fe Fe 0.3463 0.8444 'International Tables Vol C Tables 4.2.6.8 and 6.1.1.4'
I I -0.4742 1.8119 'International Tables Vol C Tables 4.2.6.8 and 6.1.1.4'

loop_
_geom_angle_atom_site_label_1
_geom_angle_atom_site_label_2
_geom_angle_atom_site_label_3
_geom_angle
_geom_angle_site_symmetry_1
_geom_angle_site_symmetry_3
N1 C31 N2 104.9(15) . .
N1 C31 Fe3 131.0(14) . .
N2 C31 Fe3 124.1(9) . .
C1 N2 C31 110.8(11) . .
C1 N2 C100 124.5(10) . .
C31 N2 C100 124.0(10) . .
C2 C1 N2 106.2(14) . .
C2 C1 H1 126.9 . .
N2 C1 H1 126.9 . .
C1 C2 N1 107(2) . .
C1 C2 H2 126.5 . .
N1 C2 H2 126.5 . .
C31 N1 C2 111(2) . .
C31 N1 C4 123(2) . .
C2 N1 C4 126(2) . .
N1 C4 C5 111(2) . .
N1 C4 C6 107(2) . .
C5 C4 C6 112.1(17) . .
N1 C4 H4 109.1 . .
C5 C4 H4 109.1 . .
C6 C4 H4 109.1 . .
N57 C57 N4 102.4(14) . .
N57 C57 Fe3 131.2(14) . .
N4 C57 Fe3 126.2(10) . .
C57 N4 C7 112.3(12) . .
C57 N4 C200 122.8(12) . .
C7 N4 C200 124.9(12) . .
C8 C7 N4 105.2(14) . .
C8 C7 H7 127.4 . .
N4 C7 H7 127.4 . .
C7 C8 N57 108(2) . .
C7 C8 H8 126.0 . .
N57 C8 H8 126.0 . .
C57 N57 C8 112.1(18) . .
C57 N57 C10 122(3) . .
C8 N57 C10 126(3) . .
C11 C10 N57 115(2) . .
C11 C10 C12 110.4(16) . .
N57 C10 C12 111(2) . .
C11 C10 H10 106.5 . .
N57 C10 H10 106.5 . .
C12 C10 H10 106.5 . .
C201 C200 C200 120.4(15) . 11_655
C201 C200 N4 117.5(18) . .
C200 C200 N4 122.1(8) 11_655 .
C200 C201 C202 119(3) . .
C200 C201 H20 120.5 . .
C202 C201 H20 120.5 . .
C201 C202 C202 120.0(14) . 11_655
C201 C202 H20A 120.0 . .
C202 C202 H20A 120.0 11_655 .
C101 C100 C100 118.0(18) . 11_655
C101 C100 N2 120.4(19) . .
C100 C100 N2 121.5(6) 11_655 .
C102 C101 C100 123(3) . .
C102 C101 H10A 118.4 . .
C100 C101 H10A 118.4 . .
C101 C102 C102 119(2) . 11_655
C101 C102 H10B 120.7 . .
C102 C102 H10B 120.7 11_655 .
C110 C110 C111 120.7(16) 11_655 .
C110 C110 N8 121.6(5) 11_655 .
C111 C110 N8 117.7(17) . .
C110 C111 C112 120(3) . .
C110 C111 H11 120.0 . .
C112 C111 H11 120.0 . .
C112 C112 C111 119.2(18) 11_655 .
C112 C112 H11D 120.4 11_655 .
C111 C112 H11D 120.4 . .
N5 C151 N6 105.3(12) . .
N5 C151 Fe3 129.9(11) . .
N6 C151 Fe3 124.6(7) . .
C151 N6 C13 110.9(8) . .
C151 N6 C210 125.1(10) . .
C13 N6 C210 123.8(11) . .
C14 C13 N6 104.6(14) . .
C14 C13 H13 127.7 . .
N6 C13 H13 127.7 . .
C13 C14 N5 111.0(15) . .
C13 C14 H14 124.5 . .
N5 C14 H14 124.5 . .
C151 N5 C14 108.1(13) . .
C151 N5 C16 123.1(18) . .
C14 N5 C16 128.7(16) . .
N5 C16 C18 111.3(12) . .
N5 C16 C17 108.7(14) . .
C18 C16 C17 109.7(11) . .
N5 C16 H16 109.1 . .
C18 C16 H16 109.1 . .
C17 C16 H16 109.1 . .
C16 C17 H17A 109.5 . .
C16 C17 H17B 109.5 . .
H17A C17 H17B 109.5 . .
C16 C17 H17C 109.5 . .
H17A C17 H17C 109.5 . .
H17B C17 H17C 109.5 . .
C16 C18 H18A 109.5 . .
C16 C18 H18B 109.5 . .
H18A C18 H18B 109.5 . .
C16 C18 H18C 109.5 . .
H18A C18 H18C 109.5 . .
H18B C18 H18C 109.5 . .
N8 C60 N60 105.9(12) . .
N8 C60 Fe3 124.2(7) . .
N60 C60 Fe3 129.8(11) . .
C60 N8 C19 111.6(9) . .
C60 N8 C110 124.4(9) . .
C19 N8 C110 123.6(10) . .
C20 C19 N8 105.5(15) . .
C20 C19 H19 127.3 . .
N8 C19 H19 127.3 . .
C19 C20 N60 108.0(16) . .
C19 C20 H20B 126.0 . .
N60 C20 H20B 126.0 . .
C60 N60 C22 126(2) . .
C60 N60 C20 108.8(13) . .
C22 N60 C20 125(2) . .
N60 C22 C23 110.4(17) . .
N60 C22 C24 112.1(19) . .
C23 C22 C24 110.8(12) . .
N60 C22 H22 107.8 . .
C23 C22 H22 107.8 . .
C24 C22 H22 107.8 . .
C22 C23 H23A 109.5 . .
C22 C23 H23B 109.5 . .
H23A C23 H23B 109.5 . .
C22 C23 H23C 109.5 . .
H23A C23 H23C 109.5 . .
H23B C23 H23C 109.5 . .
C22 C24 H24A 109.5 . .
C22 C24 H24B 109.5 . .
H24A C24 H24B 109.5 . .
C22 C24 H24C 109.5 . .
H24A C24 H24C 109.5 . .
H24B C24 H24C 109.5 . .
C211 C210 N6 121.7(12) . .
C211 C210 C210 117.4(9) . 11_655
N6 C210 C210 120.9(6) . 11_655
C212 C211 C210 122.6(14) . .
C212 C211 H211 118.7 . .
C210 C211 H211 118.7 . .
C211 C212 C212 120.0(10) . 11_655
C211 C212 H212 120.0 . .
C212 C212 H212 120.0 11_655 .
C57 Fe3 C57 87.2(6) . 11_655
C57 Fe3 C151 131.3(5) . 11_655
C57 Fe3 C151 72.4(5) 11_655 11_655
C57 Fe3 C151 72.4(5) . .
C57 Fe3 C151 131.3(5) 11_655 .
C151 Fe3 C151 88.6(6) 11_655 .
C57 Fe3 C60 104.3(4) . 11_655
C57 Fe3 C60 48.6(5) 11_655 11_655
C151 Fe3 C60 94.5(4) 11_655 11_655
C151 Fe3 C60 176.5(4) . 11_655
C57 Fe3 C60 48.6(5) . .
C57 Fe3 C60 104.3(5) 11_655 .
C151 Fe3 C60 176.5(4) 11_655 .
C151 Fe3 C60 94.5(4) . .
C60 Fe3 C60 82.4(6) 11_655 .
C57 Fe3 C31 175.9(5) . 11_655
C57 Fe3 C31 95.1(4) 11_655 11_655
C151 Fe3 C31 46.8(4) 11_655 11_655
C151 Fe3 C31 103.6(4) . 11_655
C60 Fe3 C31 79.8(4) 11_655 11_655
C60 Fe3 C31 133.6(4) . 11_655
C57 Fe3 C31 95.1(4) . .
C57 Fe3 C31 175.9(5) 11_655 .
C151 Fe3 C31 103.6(4) 11_655 .
C151 Fe3 C31 46.8(4) . .
C60 Fe3 C31 133.6(4) 11_655 .
C60 Fe3 C31 79.8(4) . .
C31 Fe3 C31 82.4(6) 11_655 .
C51 C50 H50A 109.5 . .
C51 C50 H50B 109.5 . .
H50A C50 H50B 109.5 . .
C51 C50 H50C 109.5 . .
H50A C50 H50C 109.5 . .
H50B C50 H50C 109.5 . .
N50 C51 C50 177.0(10) . .
C213 C214 H21E 109.5 . .
C213 C214 H21F 109.5 . .
H21E C214 H21F 109.5 . .
C213 C214 H21G 109.5 . .
H21E C214 H21G 109.5 . .
H21F C214 H21G 109.5 . .
N51 C213 C214 169(2) . .

loop_
_geom_bond_atom_site_label_1
_geom_bond_atom_site_label_2
_geom_bond_distance
_geom_bond_site_symmetry_2
C31 N1 1.31(3) .
C31 N2 1.370(14) .
C31 Fe3 2.044(11) .
N2 C1 1.353(17) .
N2 C100 1.425(15) .
C1 C2 1.34(2) .
C1 H1 0.9500 .
C2 N1 1.38(3) .
C2 H2 0.9500 .
N1 C4 1.48(3) .
C4 C5 1.50(3) .
C4 C6 1.55(3) .
C4 H4 1.0000 .
C5 H5A 0.9800 .
C5 H5B 0.9800 .
C5 H5C 0.9800 .
C6 H6A 0.9800 .
C6 H6B 0.9800 .
C6 H6C 0.9800 .
C57 N57 1.32(4) .
C57 N4 1.365(14) .
C57 Fe3 1.912(11) .
N4 C7 1.384(17) .
N4 C200 1.414(19) .
C7 C8 1.30(3) .
C7 H7 0.9500 .
C8 N57 1.39(3) .
C8 H8 0.9500 .
N57 C10 1.51(3) .
C10 C11 1.49(2) .
C10 C12 1.52(2) .
C10 H10 1.0000 .
C11 H11A 0.9800 .
C11 H11B 0.9800 .
C11 H11C 0.9800 .
C12 H12A 0.9800 .
C12 H12B 0.9800 .
C12 H12C 0.9800 .
C200 C201 1.362(16) .
C200 C200 1.41(3) 11_655
C201 C202 1.364(15) .
C201 H20 0.9500 .
C202 C202 1.42(5) 11_655
C202 H20A 0.9500 .
C100 C101 1.37(5) .
C100 C100 1.39(2) 11_655
C101 C102 1.32(6) .
C101 H10A 0.9500 .
C102 C102 1.41(6) 11_655
C102 H10B 0.9500 .
C110 C110 1.379(18) 11_655
C110 C111 1.38(4) .
C110 N8 1.428(11) .
C111 C112 1.42(5) .
C111 H11 0.9500 .
C112 C112 1.40(5) 11_655
C112 H11D 0.9500 .
C151 N5 1.33(2) .
C151 N6 1.372(13) .
C151 Fe3 1.926(11) .
N6 C13 1.382(16) .
N6 C210 1.424(12) .
C13 C14 1.306(17) .
C13 H13 0.9500 .
C14 N5 1.38(2) .
C14 H14 0.9500 .
N5 C16 1.458(19) .
C16 C18 1.500(16) .
C16 C17 1.531(16) .
C16 H16 1.0000 .
C17 H17A 0.9800 .
C17 H17B 0.9800 .
C17 H17C 0.9800 .
C18 H18A 0.9800 .
C18 H18B 0.9800 .
C18 H18C 0.9800 .
C60 N8 1.337(13) .
C60 N60 1.36(3) .
C60 Fe3 2.009(11) .
N8 C19 1.404(14) .
C19 C20 1.344(18) .
C19 H19 0.9500 .
C20 N60 1.41(3) .
C20 H20B 0.9500 .
N60 C22 1.41(2) .
C22 C23 1.55(2) .
C22 C24 1.553(19) .
C22 H22 1.0000 .
C23 H23A 0.9800 .
C23 H23B 0.9800 .
C23 H23C 0.9800 .
C24 H24A 0.9800 .
C24 H24B 0.9800 .
C24 H24C 0.9800 .
C210 C211 1.358(13) .
C210 C210 1.49(2) 11_655
C211 C212 1.352(13) .
C211 H211 0.9500 .
C212 C212 1.39(4) 11_655
C212 H212 0.9500 .
Fe3 C57 1.912(11) 11_655
Fe3 C151 1.926(11) 11_655
Fe3 C60 2.009(11) 11_655
Fe3 C31 2.044(11) 11_655
N50 C51 1.153(9) .
C50 C51 1.440(11) .
C50 H50A 0.9800 .
C50 H50B 0.9800 .
C50 H50C 0.9800 .
N51 C213 1.34(3) .
C214 C213 1.41(3) .
C214 H21E 0.9800 .
C214 H21F 0.9800 .
C214 H21G 0.9800 .

loop_
_geom_torsion_atom_site_label_1
_geom_torsion_atom_site_label_2
_geom_torsion_atom_site_label_3
_geom_torsion_atom_site_label_4
_geom_torsion
_geom_torsion_site_symmetry_1
_geom_torsion_site_symmetry_4
N1 C31 N2 C1 5(2) . .
Fe3 C31 N2 C1 -176.3(10) . .
N1 C31 N2 C100 174.9(18) . .
Fe3 C31 N2 C100 -6.0(16) . .
C31 N2 C1 C2 -4.4(18) . .
C100 N2 C1 C2 -174.6(12) . .
N2 C1 C2 N1 2(2) . .
N2 C31 N1 C2 -3(3) . .
Fe3 C31 N1 C2 178.0(13) . .
N2 C31 N1 C4 179(3) . .
Fe3 C31 N1 C4 0(4) . .
C1 C2 N1 C31 0(3) . .
C1 C2 N1 C4 178(3) . .
C31 N1 C4 C5 -121(3) . .
C2 N1 C4 C5 61(4) . .
C31 N1 C4 C6 116(3) . .
C2 N1 C4 C6 -61(4) . .
N57 C57 N4 C7 0(2) . .
Fe3 C57 N4 C7 175.7(10) . .
N57 C57 N4 C200 177(2) . .
Fe3 C57 N4 C200 -7.3(18) . .
C57 N4 C7 C8 0.4(18) . .
C200 N4 C7 C8 -176.5(15) . .
N4 C7 C8 N57 -1(3) . .
N4 C57 N57 C8 -1(3) . .
Fe3 C57 N57 C8 -176.0(15) . .
N4 C57 N57 C10 -177(3) . .
Fe3 C57 N57 C10 8(4) . .
C7 C8 N57 C57 1(4) . .
C7 C8 N57 C10 177(3) . .
C57 N57 C10 C11 -120(3) . .
C8 N57 C10 C11 65(4) . .
C57 N57 C10 C12 114(3) . .
C8 N57 C10 C12 -62(4) . .
C57 N4 C200 C201 -121.4(19) . .
C7 N4 C200 C201 55(2) . .
C57 N4 C200 C200 57.0(14) . 11_655
C7 N4 C200 C200 -126.4(11) . 11_655
C200 C200 C201 C202 8(3) 11_655 .
N4 C200 C201 C202 -174(2) . .
C200 C201 C202 C202 -8(3) . 11_655
C1 N2 C100 C101 46(3) . .
C31 N2 C100 C101 -123(2) . .
C1 N2 C100 C100 -131.6(11) . 11_655
C31 N2 C100 C100 59.4(12) . 11_655
C100 C100 C101 C102 4(5) 11_655 .
N2 C100 C101 C102 -174(3) . .
C100 C101 C102 C102 -4(5) . 11_655
C110 C110 C111 C112 -2(4) 11_655 .
N8 C110 C111 C112 177(2) . .
C110 C111 C112 C112 2(4) . 11_655
N5 C151 N6 C13 -1.3(15) . .
Fe3 C151 N6 C13 -177.2(8) . .
N5 C151 N6 C210 -176.7(13) . .
Fe3 C151 N6 C210 7.4(15) . .
C151 N6 C13 C14 -0.5(14) . .
C210 N6 C13 C14 175.0(12) . .
N6 C13 C14 N5 2.1(18) . .
N6 C151 N5 C14 2.6(19) . .
Fe3 C151 N5 C14 178.1(10) . .
N6 C151 N5 C16 -178.5(16) . .
Fe3 C151 N5 C16 -3(3) . .
C13 C14 N5 C151 -3(2) . .
C13 C14 N5 C16 178.1(18) . .
C151 N5 C16 C18 -116.3(19) . .
C14 N5 C16 C18 62(3) . .
C151 N5 C16 C17 122.8(18) . .
C14 N5 C16 C17 -59(3) . .
N60 C60 N8 C19 -3.3(16) . .
Fe3 C60 N8 C19 176.7(7) . .
N60 C60 N8 C110 -176.3(14) . .
Fe3 C60 N8 C110 3.7(13) . .
C110 C110 N8 C60 -57.1(11) 11_655 .
C111 C110 N8 C60 123(2) . .
C110 C110 N8 C19 130.7(8) 11_655 .
C111 C110 N8 C19 -49(2) . .
C60 N8 C19 C20 4.5(15) . .
C110 N8 C19 C20 177.6(12) . .
N8 C19 C20 N60 -4(2) . .
N8 C60 N60 C22 -176(2) . .
Fe3 C60 N60 C22 4(3) . .
N8 C60 N60 C20 1(2) . .
Fe3 C60 N60 C20 -179.2(10) . .
C19 C20 N60 C60 2(2) . .
C19 C20 N60 C22 179(2) . .
C60 N60 C22 C23 -115(2) . .
C20 N60 C22 C23 69(3) . .
C60 N60 C22 C24 121(2) . .
C20 N60 C22 C24 -55(3) . .
C151 N6 C210 C211 125.0(19) . .
C13 N6 C210 C211 -50(2) . .
C151 N6 C210 C210 -56.0(13) . 11_655
C13 N6 C210 C210 129.2(9) . 11_655
N6 C210 C211 C212 178(2) . .
C210 C210 C211 C212 -1(3) 11_655 .
C210 C211 C212 C212 1(3) . 11_655
N57 C57 Fe3 C57 116(2) . 11_655
N4 C57 Fe3 C57 -58.3(13) . 11_655
N57 C57 Fe3 C151 179(2) . 11_655
N4 C57 Fe3 C151 5.1(13) . 11_655
N57 C57 Fe3 C151 -109(2) . .
N4 C57 Fe3 C151 76.9(11) . .
N57 C57 Fe3 C60 70(2) . 11_655
N4 C57 Fe3 C60 -104.2(11) . 11_655
N57 C57 Fe3 C60 4(2) . .
N4 C57 Fe3 C60 -170.2(13) . .
N57 C57 Fe3 C31 -120(7) . 11_655
N4 C57 Fe3 C31 66(7) . 11_655
N57 C57 Fe3 C31 -68(2) . .
N4 C57 Fe3 C31 118.3(11) . .
N5 C151 Fe3 C57 110.1(16) . .
N6 C151 Fe3 C57 -75.2(9) . .
N5 C151 Fe3 C57 179.7(14) . 11_655
N6 C151 Fe3 C57 -5.6(12) . 11_655
N5 C151 Fe3 C151 -115.4(15) . 11_655
N6 C151 Fe3 C151 59.3(10) . 11_655
N5 C151 Fe3 C60 93(7) . 11_655
N6 C151 Fe3 C60 -92(7) . 11_655
N5 C151 Fe3 C60 66.2(15) . .
N6 C151 Fe3 C60 -119.0(9) . .
N5 C151 Fe3 C31 -70.7(15) . 11_655
N6 C151 Fe3 C31 104.0(9) . 11_655
N5 C151 Fe3 C31 -5.2(14) . .
N6 C151 Fe3 C31 169.5(12) . .
N8 C60 Fe3 C57 179.5(11) . .
N60 C60 Fe3 C57 -0.5(16) . .
N8 C60 Fe3 C57 106.5(9) . 11_655
N60 C60 Fe3 C57 -73.5(17) . 11_655
N8 C60 Fe3 C151 90(7) . 11_655
N60 C60 Fe3 C151 -90(7) . 11_655
N8 C60 Fe3 C151 -118.8(8) . .
N60 C60 Fe3 C151 61.2(16) . .
N8 C60 Fe3 C60 62.8(9) . 11_655
N60 C60 Fe3 C60 -117.2(16) . 11_655
N8 C60 Fe3 C31 -5.2(11) . 11_655
N60 C60 Fe3 C31 174.8(16) . 11_655
N8 C60 Fe3 C31 -74.3(9) . .
N60 C60 Fe3 C31 105.8(17) . .
N1 C31 Fe3 C57 -59(2) . .
N2 C31 Fe3 C57 122.1(10) . .
N1 C31 Fe3 C57 65(7) . 11_655
N2 C31 Fe3 C57 -114(7) . 11_655
N1 C31 Fe3 C151 76(2) . 11_655
N2 C31 Fe3 C151 -103.1(10) . 11_655
N1 C31 Fe3 C151 1(2) . .
N2 C31 Fe3 C151 -178.0(13) . .
N1 C31 Fe3 C60 -174(2) . 11_655
N2 C31 Fe3 C60 6.8(13) . 11_655
N1 C31 Fe3 C60 -105(2) . .
N2 C31 Fe3 C60 75.9(10) . .
N1 C31 Fe3 C31 118(2) . 11_655
N2 C31 Fe3 C31 -61.1(11) . 11_655
